data_7129792
loop_
_publ_author_name
'Sun, Yu-He'
'Li, Chun-Lei'
'Wang, Wen-Fei'
'Wang, Shuai-Hua'
'Li, Pei-Xin'
'Guo, Guo-Cong'

_publ_section_title
;
 A photochromic and scintillation Eu-MOF with visual X-ray detection in
 bright and dark environments
;
_journal_name_full 'Chemical Communications'
_journal_paper_doi 10.1039/D2CC00166G
_journal_year 2022
_chemical_formula_sum 'C75 H79 Eu3 N8 O39'
_chemical_formula_weight 2172.34
_space_group_crystal_system triclinic
_space_group_IT_number 2
_space_group_name_Hall '-P 1'
_space_group_name_H-M_alt 'P -1'
_atom_sites_solution_hydrogens mixed
_audit_creation_method SHELXL-2018/3
_audit_update_record
;
2022-02-22 deposited with the CCDC.	2022-02-25 downloaded from the CCDC.
;
_cell_angle_alpha 88.509(3)
_cell_angle_beta 83.110(3)
_cell_angle_gamma 70.595(4)
_cell_formula_units_Z 2
_cell_length_a 14.3027(7)
_cell_length_b 17.1267(5)
_cell_length_c 19.0402(7)
_cell_measurement_reflns_used 12693
_cell_measurement_temperature 293(2)
_cell_measurement_theta_max 25.712
_cell_measurement_theta_min 3.724
_cell_volume 4366.9(3)
_computing_cell_refinement 'CrystalClear-SM Expert 2.1 b29 (Rigaku, 2013)'
_computing_data_collection 'CrystalClear-SM Expert 2.1 b29 (Rigaku, 2013)'
_computing_data_reduction 'CrystalClear-SM Expert 2.1 b29 (Rigaku, 2013)'
_computing_structure_refinement 'SHELXL-2018/3 (Sheldrick, 2018)'
_computing_structure_solution 'SHELXT 2014/5 (Sheldrick, 2014)'
_diffrn_ambient_temperature 293(2)
_diffrn_measured_fraction_theta_full 0.994
_diffrn_measured_fraction_theta_max 0.989
_diffrn_measurement_device_type 'multiwire proportional'
_diffrn_measurement_method 'phi and omega scans'
_diffrn_radiation_type MoK\a
_diffrn_radiation_wavelength 0.71073
_diffrn_reflns_av_R_equivalents 0.0813
_diffrn_reflns_av_unetI/netI 0.0916
_diffrn_reflns_Laue_measured_fraction_full 0.994
_diffrn_reflns_Laue_measured_fraction_max 0.989
_diffrn_reflns_limit_h_max 17
_diffrn_reflns_limit_h_min -17
_diffrn_reflns_limit_k_max 19
_diffrn_reflns_limit_k_min -21
_diffrn_reflns_limit_l_max 23
_diffrn_reflns_limit_l_min -23
_diffrn_reflns_number 71622
_diffrn_reflns_point_group_measured_fraction_full 0.994
_diffrn_reflns_point_group_measured_fraction_max 0.989
_diffrn_reflns_theta_full 25.242
_diffrn_reflns_theta_max 26.372
_diffrn_reflns_theta_min 3.452
_exptl_absorpt_coefficient_mu 2.223
_exptl_absorpt_correction_T_max 1.000
_exptl_absorpt_correction_T_min 0.97151
_exptl_absorpt_correction_type multi-scan
_exptl_absorpt_process_details 'Sphere (Rigaku CrystalClear)'
_exptl_crystal_colour yellow
_exptl_crystal_density_diffrn 1.652
_exptl_crystal_description plate-like
_exptl_crystal_F_000 2172
_exptl_crystal_size_max 0.200
_exptl_crystal_size_mid 0.150
_exptl_crystal_size_min 0.050
_refine_diff_density_max 1.524
_refine_diff_density_min -1.087
_refine_diff_density_rms 0.146
_refine_ls_extinction_method none
_refine_ls_goodness_of_fit_ref 1.023
_refine_ls_hydrogen_treatment constr
_refine_ls_matrix_type full
_refine_ls_number_parameters 1221
_refine_ls_number_reflns 17673
_refine_ls_number_restraints 125
_refine_ls_restrained_S_all 1.028
_refine_ls_R_factor_all 0.0992
_refine_ls_R_factor_gt 0.0543
_refine_ls_shift/su_max 0.003
_refine_ls_shift/su_mean 0.000
_refine_ls_structure_factor_coef Fsqd
_refine_ls_weighting_details 'w=1/[\s^2^(Fo^2^)+(0.0755P)^2^] where P=(Fo^2^+2Fc^2^)/3'
_refine_ls_weighting_scheme calc
_refine_ls_wR_factor_gt 0.1302
_refine_ls_wR_factor_ref 0.1494
_reflns_Friedel_coverage 0.000
_reflns_number_gt 11028
_reflns_number_total 17673
_reflns_threshold_expression 'I > 2\s(I)'
_cod_data_source_file d2cc00166g2.cif
_cod_data_source_block PMOF-2
_cod_database_code 7129792
_shelx_shelxl_version_number 2018/3
_shelx_space_group_comment
;
The symmetry employed for this shelxl refinement is uniquely defined
by the following loop, which should always be used as a source of
symmetry information in preference to the above space-group names.
They are only intended as comments.
;
_shelx_estimated_absorpt_t_min 0.665
_shelx_estimated_absorpt_t_max 0.897

loop_
_space_group_symop_operation_xyz
'x, y, z'
'-x, -y, -z'

loop_
_atom_site_label
_atom_site_type_symbol
_atom_site_fract_x
_atom_site_fract_y
_atom_site_fract_z
_atom_site_U_iso_or_equiv
_atom_site_adp_type
_atom_site_occupancy
_atom_site_site_symmetry_order
_atom_site_calc_flag
_atom_site_refinement_flags_posn
_atom_site_refinement_flags_adp
_atom_site_refinement_flags_occupancy
_atom_site_disorder_assembly
_atom_site_disorder_group
Eu1 Eu 0.43533(3) 0.50521(2) 0.78556(2) 0.03219(11) Uani 1 1 d . . . . .
Eu2 Eu 0.51737(3) 0.74911(2) 0.28565(2) 0.03794(12) Uani 1 1 d . . . . .
Eu3 Eu 0.48241(3) 1.00964(2) 0.21957(2) 0.04193(12) Uani 1 1 d . . . . .
O1 O 0.5675(4) 0.2654(3) 0.8097(2) 0.0477(13) Uani 1 1 d . . . . .
O2 O 0.5370(4) 0.3941(3) 0.8469(2) 0.0460(13) Uani 1 1 d . . . . .
O3 O 0.6128(4) 0.3475(3) 1.1685(2) 0.0450(13) Uani 1 1 d . . . . .
O4 O 0.5627(4) 0.4487(3) 1.0934(2) 0.0501(14) Uani 1 1 d . . . . .
O5 O 0.3779(4) 0.3907(3) 0.7625(3) 0.0402(12) Uani 1 1 d . . . . .
O6 O 0.3060(4) 0.3313(3) 0.6935(3) 0.0567(14) Uani 1 1 d . . . . .
O7 O 0.2659(4) 0.5391(4) 0.8338(3) 0.0559(14) Uani 1 1 d . . . . .
O8 O 0.1040(5) 0.6139(5) 0.8456(4) 0.097(2) Uani 1 1 d . . . . .
O9 O 0.5721(5) 0.8401(3) -0.1777(3) 0.0599(16) Uani 1 1 d . . . . .
O10 O 0.5136(5) 0.9385(3) -0.0980(3) 0.0623(16) Uani 1 1 d . . . . .
O11 O 0.6221(4) 0.7738(3) 0.1913(2) 0.0429(12) Uani 1 1 d . . . . .
O12 O 0.5771(5) 0.8985(3) 0.1439(3) 0.0624(16) Uani 1 1 d . . . . .
O13 O 0.4534(4) 0.5774(3) 0.3126(2) 0.0485(13) Uani 1 1 d . . . . .
O14 O 0.4889(4) 0.6653(3) 0.3805(3) 0.0544(14) Uani 1 1 d . . . . .
O15 O 0.3582(4) 0.5628(3) 0.6875(3) 0.0561(15) Uani 1 1 d . . . . .
O16 O 0.3960(8) 0.6676(6) 0.6400(3) 0.143(4) Uani 1 1 d . . . . .
O17 O 0.4208(4) 1.0695(3) 0.6936(3) 0.0481(13) Uani 1 1 d . . . . .
O18 O 0.4523(4) 1.1687(3) 0.6276(3) 0.0543(15) Uani 1 1 d . . . . .
O19 O 0.3869(4) 1.0666(3) 0.3234(3) 0.0586(15) Uani 1 1 d . . . . .
O20 O 0.4226(8) 1.1676(6) 0.3692(4) 0.134(4) Uani 1 1 d . . . . .
N1 N 0.9151(5) -0.3450(4) 1.0619(4) 0.0614(19) Uani 1 1 d . . . . .
N2 N 0.7145(4) 0.0845(3) 1.0113(3) 0.0319(13) Uani 1 1 d . . . . .
N3 N 0.9222(6) 0.1490(4) -0.0916(5) 0.070(2) Uani 1 1 d . . . . .
N4 N 0.7075(4) 0.5796(3) -0.0254(3) 0.0331(13) Uani 1 1 d . . . . .
N5 N 0.0813(7) 0.1044(6) 0.4448(8) 0.096(3) Uani 1 1 d . . . . .
N6 N 0.2825(4) 0.4212(3) 0.4814(3) 0.0380(14) Uani 1 1 d . . . . .
N7 N 0.0680(6) 0.6006(5) 0.5894(6) 0.080(3) Uani 1 1 d . . . . .
N8 N 0.2753(4) 0.9197(3) 0.5343(3) 0.0371(14) Uani 1 1 d . . . . .
C1 C 0.8991(6) -0.3123(5) 0.9967(5) 0.053(2) Uani 1 1 d . . . . .
H1A H 0.914097 -0.348723 0.958311 0.064 Uiso 1 1 calc R U . . .
C2 C 0.8926(7) -0.2904(5) 1.1159(5) 0.064(2) Uani 1 1 d . . . . .
H2 H 0.901910 -0.310865 1.161190 0.076 Uiso 1 1 calc R U . . .
C3 C 0.8620(6) -0.2287(4) 0.9840(4) 0.0454(19) Uani 1 1 d . . . . .
H3A H 0.852205 -0.209785 0.938384 0.055 Uiso 1 1 calc R U . . .
C4 C 0.8563(6) -0.2056(5) 1.1078(4) 0.049(2) Uani 1 1 d . . . . .
H4 H 0.843217 -0.170262 1.146743 0.059 Uiso 1 1 calc R U . . .
C5 C 0.8395(6) -0.1734(4) 1.0401(4) 0.0429(18) Uani 1 1 d . . . . .
C6 C 0.7983(5) -0.0833(4) 1.0299(4) 0.0385(17) Uani 1 1 d . . . . .
C7 C 0.7314(6) -0.0520(5) 0.9807(4) 0.0471(19) Uani 1 1 d . . . . .
H7 H 0.715174 -0.088262 0.952790 0.056 Uiso 1 1 calc R U . . .
C8 C 0.8218(6) -0.0273(4) 1.0692(4) 0.052(2) Uani 1 1 d . . . . .
H8 H 0.865923 -0.046300 1.102880 0.062 Uiso 1 1 calc R U . . .
C9 C 0.6892(6) 0.0315(4) 0.9728(4) 0.0475(19) Uani 1 1 d . . . . .
H9 H 0.642919 0.051721 0.940678 0.057 Uiso 1 1 calc R U . . .
C10 C 0.7809(6) 0.0561(4) 1.0590(4) 0.0461(19) Uani 1 1 d . . . . .
H10 H 0.798676 0.093257 1.084865 0.055 Uiso 1 1 calc R U . . .
C11 C 0.6694(5) 0.1740(4) 1.0009(3) 0.0319(15) Uani 1 1 d . . . . .
C12 C 0.6443(5) 0.2023(4) 0.9355(3) 0.0333(16) Uani 1 1 d . . . . .
H12 H 0.658053 0.165151 0.897769 0.040 Uiso 1 1 calc R U . . .
C13 C 0.6522(5) 0.2281(4) 1.0575(3) 0.0323(15) Uani 1 1 d . . . . .
H13 H 0.668520 0.208093 1.101888 0.039 Uiso 1 1 calc R U . . .
C14 C 0.5983(5) 0.2866(4) 0.9254(3) 0.0294(15) Uani 1 1 d . . . . .
C15 C 0.6104(5) 0.3121(4) 1.0474(3) 0.0297(15) Uani 1 1 d . . . . .
C16 C 0.5825(5) 0.3412(4) 0.9815(3) 0.0304(15) Uani 1 1 d . . . . .
H16 H 0.553059 0.397761 0.975042 0.037 Uiso 1 1 calc R U . . .
C17 C 0.5657(5) 0.3179(4) 0.8546(3) 0.0340(16) Uani 1 1 d . . . . .
C18 C 0.5946(5) 0.3715(4) 1.1067(3) 0.0347(16) Uani 1 1 d . . . . .
C19 C 0.8873(7) 0.2014(6) -0.1417(6) 0.073(3) Uani 1 1 d . . . . .
H19 H 0.891344 0.179416 -0.186557 0.087 Uiso 1 1 calc R U . . .
C20 C 0.9155(6) 0.1829(5) -0.0285(6) 0.063(3) Uani 1 1 d . . . . .
H20 H 0.938659 0.147661 0.008280 0.076 Uiso 1 1 calc R U . . .
C21 C 0.8456(6) 0.2853(5) -0.1332(5) 0.058(2) Uani 1 1 d . . . . .
H21A H 0.821553 0.318567 -0.170910 0.070 Uiso 1 1 calc R U . . .
C22 C 0.8766(5) 0.2665(4) -0.0135(5) 0.0472(19) Uani 1 1 d . . . . .
H22 H 0.875033 0.286750 0.031644 0.057 Uiso 1 1 calc R U . . .
C23 C 0.8399(6) 0.3197(5) -0.0672(5) 0.048(2) Uani 1 1 d . . . . .
C24 C 0.7939(5) 0.4108(4) -0.0534(4) 0.0367(16) Uani 1 1 d . . . . .
C25 C 0.7146(6) 0.4597(4) -0.0884(4) 0.0462(19) Uani 1 1 d . . . . .
H25 H 0.689912 0.435501 -0.121783 0.055 Uiso 1 1 calc R U . . .
C26 C 0.8260(5) 0.4513(4) -0.0030(4) 0.0411(17) Uani 1 1 d . . . . .
H26 H 0.877058 0.421159 0.022862 0.049 Uiso 1 1 calc R U . . .
C27 C 0.6732(6) 0.5426(4) -0.0742(4) 0.0431(18) Uani 1 1 d . . . . .
H27 H 0.620688 0.574230 -0.098167 0.052 Uiso 1 1 calc R U . . .
C28 C 0.7835(5) 0.5341(4) 0.0083(4) 0.0393(17) Uani 1 1 d . . . . .
H28 H 0.807992 0.559901 0.040606 0.047 Uiso 1 1 calc R U . . .
C29 C 0.6647(5) 0.6685(4) -0.0129(3) 0.0303(15) Uani 1 1 d . . . . .
C30 C 0.6358(5) 0.7206(4) -0.0691(3) 0.0371(17) Uani 1 1 d . . . . .
H30 H 0.645295 0.699052 -0.114742 0.045 Uiso 1 1 calc R U . . .
C31 C 0.6530(5) 0.6995(4) 0.0554(3) 0.0323(15) Uani 1 1 d . . . . .
H31 H 0.670787 0.663826 0.092856 0.039 Uiso 1 1 calc R U . . .
C32 C 0.5932(5) 0.8040(4) -0.0566(3) 0.0340(16) Uani 1 1 d . . . . .
C33 C 0.6143(5) 0.7847(4) 0.0672(3) 0.0334(16) Uani 1 1 d . . . . .
C34 C 0.5822(5) 0.8365(4) 0.0112(3) 0.0347(16) Uani 1 1 d . . . . .
H34 H 0.553071 0.893285 0.019115 0.042 Uiso 1 1 calc R U . . .
C35 C 0.5586(6) 0.8640(5) -0.1143(4) 0.0450(19) Uani 1 1 d . . . . .
C36 C 0.6036(5) 0.8212(4) 0.1405(4) 0.0370(16) Uani 1 1 d . . . . .
C37 C 0.1110(8) 0.1422(6) 0.3890(8) 0.091(4) Uani 1 1 d . . . . .
H37 H 0.106992 0.124277 0.344097 0.110 Uiso 1 1 calc R U . . .
C38 C 0.0897(8) 0.1308(7) 0.5073(8) 0.093(4) Uani 1 1 d . . . . .
H38 H 0.070020 0.104269 0.546705 0.112 Uiso 1 1 calc R U . . .
C39 C 0.1476(6) 0.2066(5) 0.3944(5) 0.064(2) Uani 1 1 d . . . . .
H39 H 0.166818 0.231766 0.353908 0.077 Uiso 1 1 calc R U . . .
C40 C 0.1249(6) 0.1938(5) 0.5196(5) 0.066(3) Uani 1 1 d . . . . .
H40 H 0.128337 0.209477 0.565390 0.079 Uiso 1 1 calc R U . . .
C41 C 0.1554(6) 0.2336(5) 0.4610(5) 0.052(2) Uani 1 1 d . . . . .
C42 C 0.1974(5) 0.2992(4) 0.4687(4) 0.0441(19) Uani 1 1 d . . . . .
C43 C 0.1854(6) 0.3644(5) 0.4216(4) 0.051(2) Uani 1 1 d . . . . .
H43 H 0.148488 0.366940 0.384027 0.062 Uiso 1 1 calc R U . . .
C44 C 0.2551(6) 0.2995(5) 0.5233(4) 0.050(2) Uani 1 1 d . . . . .
H44 H 0.264429 0.258015 0.556860 0.060 Uiso 1 1 calc R U . . .
C45 C 0.2261(6) 0.4238(5) 0.4291(4) 0.0458(19) Uani 1 1 d . . . . .
H45 H 0.215059 0.467463 0.397537 0.055 Uiso 1 1 calc R U . . .
C46 C 0.2977(6) 0.3591(4) 0.5283(4) 0.0466(19) Uani 1 1 d . . . . .
H46 H 0.337376 0.356936 0.564036 0.056 Uiso 1 1 calc R U . . .
C47 C 0.3271(5) 0.4847(4) 0.4889(3) 0.0312(15) Uani 1 1 d . . . . .
C48 C 0.3674(5) 0.5148(4) 0.4292(3) 0.0347(16) Uani 1 1 d . . . . .
H48 H 0.365641 0.494484 0.384713 0.042 Uiso 1 1 calc R U . . .
C49 C 0.3293(5) 0.5132(4) 0.5560(3) 0.0337(16) Uani 1 1 d . . . . .
H49 H 0.302806 0.491503 0.595792 0.040 Uiso 1 1 calc R U . . .
C50 C 0.4107(5) 0.5758(4) 0.4356(3) 0.0311(15) Uani 1 1 d . . . . .
C51 C 0.3713(5) 0.5740(4) 0.5634(3) 0.0319(15) Uani 1 1 d . . . . .
C52 C 0.4112(5) 0.6056(4) 0.5035(3) 0.0292(15) Uani 1 1 d . . . . .
H52 H 0.438602 0.647041 0.508462 0.035 Uiso 1 1 calc R U . . .
C53 C 0.4537(5) 0.6082(4) 0.3713(3) 0.0338(16) Uani 1 1 d . . . . .
C54 C 0.3781(6) 0.6040(5) 0.6364(4) 0.048(2) Uani 1 1 d . . . . .
C55 C 0.0873(7) 0.6386(6) 0.6436(6) 0.072(3) Uani 1 1 d . . . . .
H55 H 0.074558 0.621135 0.689321 0.086 Uiso 1 1 calc R U . . .
C56 C 0.0864(6) 0.6271(5) 0.5238(6) 0.066(3) Uani 1 1 d . . . . .
H56 H 0.073134 0.601346 0.485606 0.079 Uiso 1 1 calc R U . . .
C57 C 0.1260(6) 0.7042(5) 0.6340(5) 0.061(2) Uani 1 1 d . . . . .
H57 H 0.138564 0.729455 0.672806 0.073 Uiso 1 1 calc R U . . .
C58 C 0.1248(6) 0.6924(5) 0.5108(5) 0.056(2) Uani 1 1 d . . . . .
H58 H 0.136226 0.709519 0.464735 0.067 Uiso 1 1 calc R U . . .
C59 C 0.1453(5) 0.7306(4) 0.5663(5) 0.0448(19) Uani 1 1 d . . . . .
C60 C 0.1881(6) 0.7975(4) 0.5552(4) 0.0445(18) Uani 1 1 d . . . . .
C61 C 0.1661(7) 0.8621(5) 0.6028(4) 0.058(2) Uani 1 1 d . . . . .
H61 H 0.122053 0.863685 0.643301 0.070 Uiso 1 1 calc R U . . .
C62 C 0.2536(6) 0.7983(5) 0.4960(4) 0.052(2) Uani 1 1 d . . . . .
H62 H 0.267427 0.757835 0.460936 0.062 Uiso 1 1 calc R U . . .
C63 C 0.2062(6) 0.9231(5) 0.5926(4) 0.056(2) Uani 1 1 d . . . . .
H63 H 0.187609 0.967158 0.624637 0.067 Uiso 1 1 calc R U . . .
C64 C 0.2986(6) 0.8578(4) 0.4879(4) 0.0487(19) Uani 1 1 d . . . . .
H64 H 0.346247 0.854708 0.449307 0.058 Uiso 1 1 calc R U . . .
C65 C 0.3217(5) 0.9841(4) 0.5248(4) 0.0351(16) Uani 1 1 d . . . . .
C66 C 0.3492(5) 1.0130(4) 0.5826(4) 0.0344(16) Uani 1 1 d . . . . .
H66 H 0.338299 0.992246 0.627344 0.041 Uiso 1 1 calc R U . . .
C67 C 0.3365(5) 1.0131(4) 0.4582(3) 0.0340(16) Uani 1 1 d . . . . .
H67 H 0.317767 0.991692 0.419907 0.041 Uiso 1 1 calc R U . . .
C68 C 0.3940(5) 1.0747(4) 0.5733(3) 0.0326(16) Uani 1 1 d . . . . .
C69 C 0.3795(5) 1.0744(4) 0.4482(3) 0.0360(16) Uani 1 1 d . . . . .
C70 C 0.4081(5) 1.1046(4) 0.5062(3) 0.0329(16) Uani 1 1 d . . . . .
H70 H 0.437383 1.145664 0.499729 0.039 Uiso 1 1 calc R U . . .
C71 C 0.4257(5) 1.1059(4) 0.6361(4) 0.0359(16) Uani 1 1 d . . . . .
C72 C 0.3997(6) 1.1052(5) 0.3750(4) 0.051(2) Uani 1 1 d . . . . .
C74 C 0.1938(9) 0.6022(7) 0.8249(5) 0.070(3) Uani 1 1 d . . . . .
H74 H 0.208381 0.645094 0.800230 0.085 Uiso 1 1 calc R U . . .
C75 C 0.3024(7) 0.3899(5) 0.7331(4) 0.057(2) Uani 1 1 d . . . . .
H75A H 0.243037 0.434098 0.741377 0.068 Uiso 1 1 calc R U . . .
O1W O 1.0019(6) -0.5098(4) 1.1130(4) 0.107(3) Uani 1 1 d . . . . .
H1C H 0.983693 -0.468270 1.088875 0.161 Uiso 1 1 d R U . . .
H1D H 0.960873 -0.513980 1.145553 0.161 Uiso 1 1 d R U . . .
O3W O 0.6092(6) 0.6982(4) 0.7375(4) 0.106(3) Uani 1 1 d . . . . .
H3C H 0.592748 0.695521 0.698053 0.159 Uiso 1 1 d R U . . .
H3D H 0.583878 0.743071 0.758063 0.159 Uiso 1 1 d R U . . .
O4W O 0.7732(6) 0.4494(5) 0.7163(4) 0.110(3) Uani 1 1 d . . . . .
H4C H 0.742851 0.416269 0.722746 0.165 Uiso 1 1 d R U . . .
H4D H 0.739302 0.497439 0.709676 0.165 Uiso 1 1 d R U . . .
O5W O 0.5810(4) 0.5486(3) 0.7687(3) 0.0553(14) Uani 1 1 d . . . . .
H5 H 0.562984 0.600075 0.759835 0.083 Uiso 1 1 d R U . . .
O7W O 0.9610(9) -0.0272(6) -0.0977(7) 0.180(5) Uani 1 1 d . . . . .
H7C H 0.908279 -0.018549 -0.114373 0.269 Uiso 1 1 d R U . . .
H7D H 0.985999 0.009531 -0.103063 0.269 Uiso 1 1 d R U . . .
O10W O 0.6558(6) 1.2025(5) 0.2481(4) 0.113(3) Uani 1 1 d . . . . .
H10C H 0.646316 1.198419 0.291207 0.170 Uiso 1 1 d R U . . .
H10D H 0.639906 1.249819 0.233027 0.170 Uiso 1 1 d R U . . .
O11W O 0.6250(5) 1.0545(4) 0.2180(3) 0.0754(18) Uani 1 1 d . . . . .
H11C H 0.678481 1.017492 0.211912 0.113 Uiso 1 1 d R U . . .
H11D H 0.619201 1.092752 0.244482 0.113 Uiso 1 1 d R U . . .
O13W O 0.0125(9) 0.4561(7) 0.6021(8) 0.205(5) Uani 1 1 d . U . . .
H13C H 0.022313 0.449430 0.643786 0.307 Uiso 1 1 d R U . . .
H13D H -0.003807 0.507620 0.593656 0.307 Uiso 1 1 d R U . . .
O2W O 0.8107(14) 0.6702(16) 0.7601(10) 0.181(8) Uani 0.530(13) 1 d . U P A 1
H2C H 0.806558 0.716105 0.775855 0.271 Uiso 0.530(13) 1 d R U P A 1
H2D H 0.804068 0.635005 0.794855 0.271 Uiso 0.530(13) 1 d R U P A 1
O2B O 0.9053(15) 0.4939(17) 0.7699(10) 0.168(8) Uani 0.470(13) 1 d . U P A 2
H2E H 0.958857 0.462205 0.779936 0.252 Uiso 0.470(13) 1 d R U P A 2
H2F H 0.876707 0.532715 0.797566 0.252 Uiso 0.470(13) 1 d R U P A 2
O6W O 1.1461(10) -0.1569(8) -0.1734(7) 0.211(6) Uani 1 1 d . . . . .
H6C H 1.171886 -0.195774 -0.201372 0.316 Uiso 1 1 d R U . . .
H6D H 1.088696 -0.150834 -0.156202 0.316 Uiso 1 1 d R U . . .
O8W O 0.8151(15) 0.7772(13) 0.3022(9) 0.147(7) Uani 0.534(13) 1 d . U P B 1
H8C H 0.828796 0.818236 0.288234 0.220 Uiso 0.534(13) 1 d R U P B 1
H8D H 0.776476 0.764186 0.280194 0.220 Uiso 0.534(13) 1 d R U P B 1
O8B O 0.895(2) 0.6704(17) 0.3114(12) 0.171(8) Uani 0.466(13) 1 d . U P B 2
H8E H 0.898379 0.626657 0.293099 0.256 Uiso 0.466(13) 1 d R U P B 2
H8F H 0.948200 0.673627 0.320909 0.256 Uiso 0.466(13) 1 d R U P B 2
O9W O 0.8211(7) 0.9455(5) 0.2570(4) 0.126(3) Uani 1 1 d . . . . .
H9C H 0.789194 0.982081 0.285992 0.189 Uiso 1 1 d R U . . .
H9D H 0.879374 0.944081 0.251902 0.189 Uiso 1 1 d R U . . .
O14W O 0.0688(14) -0.0418(9) 0.3871(14) 0.227(11) Uani 0.612(14) 1 d . U P C 1
H14C H 0.083234 -0.080492 0.358860 0.341 Uiso 0.612(14) 1 d R U P C 1
H14D H 0.083804 -0.054092 0.427180 0.341 Uiso 0.612(14) 1 d R U P C 1
O14B O -0.020(3) 0.0028(17) 0.265(2) 0.248(13) Uani 0.388(14) 1 d . U P C 2
H14E H -0.028665 -0.034510 0.290090 0.372 Uiso 0.388(14) 1 d R U P C 2
H14F H 0.026935 0.017480 0.272100 0.372 Uiso 0.388(14) 1 d R U P C 2
O18W O 0.4717(19) 0.2766(16) 0.4246(14) 0.199(10) Uani 0.5 1 d . U P D 1
H18C H 0.428773 0.269991 0.402724 0.298 Uiso 0.5 1 d R U P D 1
H18D H 0.485023 0.247201 0.459174 0.298 Uiso 0.5 1 d R U P D 1
O17W O 0.0564(17) 0.2646(14) 0.1988(11) 0.162(8) Uani 0.5 1 d . U P E 1
H17C H 0.116532 0.237254 0.196445 0.243 Uiso 0.5 1 d R U P E 1
H17D H 0.042052 0.314344 0.206605 0.243 Uiso 0.5 1 d R U P E 1
O18B O 0.5747(18) 0.2068(13) 0.4020(14) 0.175(8) Uani 0.5 1 d . U P F 2
H18E H 0.563674 0.211892 0.445202 0.262 Uiso 0.5 1 d R U P F 2
H18F H 0.632394 0.181042 0.386092 0.262 Uiso 0.5 1 d R U P F 2
O17B O -0.0137(16) 0.2255(14) 0.1873(14) 0.171(9) Uani 0.5 1 d . U P G 2
H17E H -0.034447 0.190787 0.207879 0.257 Uiso 0.5 1 d R U P G 2
H17F H -0.029267 0.236867 0.147239 0.257 Uiso 0.5 1 d R U P G 2
O22 O 0.4251(11) 0.8892(18) 0.2528(15) 0.040(4) Uani 0.633(10) 1 d D . P H 1
O21 O 0.3433(11) 0.8256(7) 0.3242(8) 0.051(3) Uani 0.633(10) 1 d D U P H 1
C73 C 0.3460(10) 0.8849(7) 0.2881(6) 0.048(3) Uani 0.633(10) 1 d D U P H 1
H73A H 0.287131 0.929074 0.286367 0.058 Uiso 0.633(10) 1 calc R U P H 1
O12W O 0.3134(16) 1.0448(9) 0.1853(9) 0.072(4) Uani 0.633(10) 1 d . U P H 1
H12A H 0.258386 1.069453 0.218263 0.086 Uiso 0.633(10) 1 d R U P H 1
O15W O 0.2109(14) 0.7316(13) 0.3261(10) 0.193(8) Uani 0.633(10) 1 d . U P H 1
H15C H 0.261532 0.722841 0.298039 0.290 Uiso 0.633(10) 1 d R U P H 1
H15D H 0.181492 0.780101 0.337889 0.290 Uiso 0.633(10) 1 d R U P H 1
O21B O 0.326(2) 1.0092(14) 0.1949(15) 0.065(6) Uani 0.367(10) 1 d D U P H 2
O22B O 0.411(2) 0.901(3) 0.255(3) 0.048(8) Uani 0.367(10) 1 d D U P H 2
C73B C 0.3375(19) 0.9402(13) 0.2254(13) 0.071(6) Uani 0.367(10) 1 d D U P H 2
H73B H 0.286723 0.917590 0.225583 0.085 Uiso 0.367(10) 1 calc R U P H 2
O12B O 0.341(2) 0.7896(15) 0.3289(14) 0.069(7) Uani 0.367(10) 1 d . U P H 2
H12D H 0.320260 0.767926 0.370947 0.083 Uiso 0.367(10) 1 d R U P H 2
O15B O 0.1599(15) 1.1079(14) 0.1816(10) 0.112(8) Uani 0.367(10) 1 d . U P H 2
H15E H 0.183492 1.144884 0.185787 0.167 Uiso 0.367(10) 1 d R U P H 2
H15F H 0.194352 1.061385 0.192157 0.167 Uiso 0.367(10) 1 d R U P H 2

loop_
_atom_site_aniso_label
_atom_site_aniso_U_11
_atom_site_aniso_U_22
_atom_site_aniso_U_33
_atom_site_aniso_U_23
_atom_site_aniso_U_13
_atom_site_aniso_U_12
Eu1 0.0555(2) 0.02626(19) 0.01635(17) -0.00189(14) -0.00907(15) -0.01384(16)
Eu2 0.0739(3) 0.0314(2) 0.01645(18) 0.00106(14) -0.01111(17) -0.02602(19)
Eu3 0.0779(3) 0.0264(2) 0.01753(18) 0.00087(15) -0.01069(17) -0.01031(19)
O1 0.084(4) 0.030(3) 0.028(3) -0.009(2) -0.024(3) -0.011(3)
O2 0.083(4) 0.029(3) 0.026(3) -0.004(2) -0.019(3) -0.013(3)
O3 0.081(4) 0.031(3) 0.023(3) -0.005(2) -0.014(2) -0.014(3)
O4 0.095(4) 0.028(3) 0.027(3) -0.006(2) -0.024(3) -0.013(3)
O5 0.051(3) 0.033(3) 0.044(3) 0.006(2) -0.016(2) -0.020(2)
O6 0.081(4) 0.054(3) 0.044(3) 0.004(3) -0.024(3) -0.028(3)
O7 0.058(4) 0.052(4) 0.046(3) 0.002(3) -0.001(3) -0.005(3)
O8 0.059(4) 0.100(6) 0.125(7) 0.023(5) -0.014(4) -0.017(4)
O9 0.109(5) 0.034(3) 0.030(3) 0.005(2) -0.021(3) -0.011(3)
O10 0.107(5) 0.031(3) 0.029(3) 0.006(2) -0.010(3) 0.004(3)
O11 0.072(3) 0.036(3) 0.017(2) 0.007(2) -0.007(2) -0.013(3)
O12 0.116(5) 0.029(3) 0.028(3) 0.000(2) -0.001(3) -0.008(3)
O13 0.058(3) 0.069(4) 0.016(2) -0.010(2) 0.004(2) -0.020(3)
O14 0.095(4) 0.035(3) 0.036(3) 0.001(2) 0.005(3) -0.031(3)
O15 0.084(4) 0.063(4) 0.019(3) 0.010(3) -0.012(3) -0.020(3)
O16 0.288(12) 0.188(9) 0.037(4) -0.030(5) 0.017(5) -0.199(9)
O17 0.070(4) 0.054(3) 0.028(3) 0.007(3) -0.017(2) -0.028(3)
O18 0.107(5) 0.040(3) 0.032(3) 0.002(2) -0.030(3) -0.038(3)
O19 0.088(4) 0.061(4) 0.022(3) -0.009(3) -0.007(3) -0.017(3)
O20 0.251(11) 0.192(9) 0.048(4) 0.053(5) -0.056(5) -0.181(9)
N1 0.067(5) 0.038(4) 0.078(6) 0.005(4) -0.018(4) -0.013(4)
N2 0.045(3) 0.026(3) 0.027(3) -0.003(2) -0.010(3) -0.013(3)
N3 0.067(5) 0.042(4) 0.096(7) -0.021(5) -0.001(5) -0.013(4)
N4 0.049(4) 0.028(3) 0.024(3) 0.004(2) -0.010(3) -0.013(3)
N5 0.075(6) 0.058(6) 0.168(12) 0.017(7) -0.036(7) -0.032(5)
N6 0.047(4) 0.032(3) 0.037(3) 0.002(3) -0.010(3) -0.014(3)
N7 0.064(5) 0.062(5) 0.123(8) 0.006(6) -0.018(5) -0.031(4)
N8 0.047(4) 0.035(3) 0.032(3) -0.003(3) -0.001(3) -0.018(3)
C1 0.056(5) 0.035(5) 0.066(6) -0.011(4) 0.002(4) -0.014(4)
C2 0.086(7) 0.046(5) 0.063(6) 0.007(5) -0.022(5) -0.024(5)
C3 0.056(5) 0.041(5) 0.042(5) -0.011(4) -0.003(4) -0.020(4)
C4 0.073(6) 0.035(4) 0.039(5) -0.001(4) -0.010(4) -0.015(4)
C5 0.051(5) 0.033(4) 0.051(5) 0.003(4) -0.007(4) -0.023(4)
C6 0.052(4) 0.032(4) 0.035(4) 0.000(3) -0.010(3) -0.017(4)
C7 0.060(5) 0.041(5) 0.047(5) -0.003(4) -0.011(4) -0.024(4)
C8 0.080(6) 0.024(4) 0.043(5) -0.002(3) -0.018(4) -0.003(4)
C9 0.059(5) 0.036(4) 0.050(5) 0.003(4) -0.012(4) -0.018(4)
C10 0.068(5) 0.037(4) 0.038(4) -0.006(3) -0.019(4) -0.018(4)
C11 0.043(4) 0.023(3) 0.028(4) -0.004(3) -0.009(3) -0.007(3)
C12 0.049(4) 0.028(4) 0.028(4) -0.010(3) -0.009(3) -0.016(3)
C13 0.049(4) 0.025(4) 0.026(4) -0.002(3) -0.016(3) -0.012(3)
C14 0.039(4) 0.032(4) 0.023(3) -0.004(3) -0.009(3) -0.017(3)
C15 0.036(4) 0.023(3) 0.030(4) -0.006(3) -0.007(3) -0.007(3)
C16 0.047(4) 0.023(3) 0.024(3) 0.000(3) -0.010(3) -0.012(3)
C17 0.047(4) 0.030(4) 0.024(4) -0.006(3) -0.011(3) -0.009(3)
C18 0.051(4) 0.028(4) 0.025(4) -0.007(3) -0.012(3) -0.009(3)
C19 0.082(7) 0.050(6) 0.080(7) -0.027(5) -0.008(6) -0.012(5)
C20 0.048(5) 0.040(5) 0.091(8) 0.011(5) 0.002(5) -0.004(4)
C21 0.071(6) 0.039(5) 0.062(6) -0.010(4) -0.004(5) -0.015(4)
C22 0.048(5) 0.030(4) 0.061(5) 0.005(4) -0.007(4) -0.010(4)
C23 0.044(5) 0.038(4) 0.065(6) -0.004(4) -0.005(4) -0.017(4)
C24 0.042(4) 0.032(4) 0.036(4) -0.007(3) 0.002(3) -0.014(3)
C25 0.067(5) 0.039(4) 0.042(4) 0.000(4) -0.026(4) -0.023(4)
C26 0.051(4) 0.034(4) 0.035(4) 0.000(3) -0.016(3) -0.007(4)
C27 0.056(5) 0.032(4) 0.043(5) 0.003(4) -0.018(4) -0.013(4)
C28 0.049(4) 0.032(4) 0.037(4) -0.001(3) -0.013(3) -0.011(3)
C29 0.040(4) 0.030(4) 0.025(4) 0.005(3) -0.011(3) -0.015(3)
C30 0.057(5) 0.031(4) 0.023(4) -0.002(3) -0.005(3) -0.014(3)
C31 0.048(4) 0.023(3) 0.023(4) 0.009(3) -0.005(3) -0.009(3)
C32 0.049(4) 0.031(4) 0.021(3) 0.007(3) -0.002(3) -0.013(3)
C33 0.041(4) 0.031(4) 0.025(4) 0.004(3) 0.002(3) -0.009(3)
C34 0.050(4) 0.029(4) 0.024(4) 0.005(3) -0.001(3) -0.014(3)
C35 0.072(5) 0.036(4) 0.025(4) 0.001(3) -0.005(4) -0.016(4)
C36 0.043(4) 0.034(4) 0.027(4) 0.003(3) 0.001(3) -0.005(3)
C37 0.082(8) 0.060(7) 0.144(12) -0.006(7) -0.048(8) -0.027(6)
C38 0.057(7) 0.064(7) 0.150(13) 0.030(8) 0.009(7) -0.020(6)
C39 0.067(6) 0.052(5) 0.083(7) 0.000(5) -0.020(5) -0.031(5)
C40 0.066(6) 0.051(5) 0.082(7) 0.014(5) 0.004(5) -0.026(5)
C41 0.039(4) 0.041(5) 0.077(6) 0.001(4) -0.013(4) -0.011(4)
C42 0.044(4) 0.034(4) 0.054(5) 0.001(4) 0.000(4) -0.014(4)
C43 0.061(5) 0.053(5) 0.048(5) 0.000(4) -0.016(4) -0.025(4)
C44 0.064(5) 0.035(4) 0.050(5) 0.006(4) -0.008(4) -0.015(4)
C45 0.057(5) 0.039(4) 0.047(5) 0.018(4) -0.022(4) -0.019(4)
C46 0.066(5) 0.033(4) 0.041(4) 0.010(4) -0.022(4) -0.011(4)
C47 0.047(4) 0.023(3) 0.024(4) 0.005(3) -0.009(3) -0.011(3)
C48 0.054(4) 0.027(4) 0.019(3) -0.004(3) -0.011(3) -0.006(3)
C49 0.049(4) 0.032(4) 0.022(3) 0.011(3) -0.011(3) -0.015(3)
C50 0.046(4) 0.028(4) 0.021(3) 0.002(3) -0.006(3) -0.013(3)
C51 0.041(4) 0.033(4) 0.020(3) 0.001(3) -0.008(3) -0.010(3)
C52 0.038(4) 0.029(4) 0.024(3) 0.004(3) -0.009(3) -0.015(3)
C53 0.040(4) 0.028(4) 0.025(4) 0.004(3) 0.000(3) -0.002(3)
C54 0.067(5) 0.068(6) 0.022(4) -0.007(4) -0.005(4) -0.039(5)
C55 0.068(6) 0.065(6) 0.083(8) 0.017(6) -0.002(5) -0.028(5)
C56 0.053(6) 0.056(6) 0.093(8) -0.015(5) -0.014(5) -0.022(5)
C57 0.068(6) 0.062(6) 0.059(6) -0.003(5) -0.011(5) -0.028(5)
C58 0.048(5) 0.050(5) 0.069(6) 0.001(5) -0.014(4) -0.014(4)
C59 0.036(4) 0.040(4) 0.062(5) 0.002(4) -0.016(4) -0.013(4)
C60 0.053(5) 0.034(4) 0.048(5) -0.003(4) -0.008(4) -0.016(4)
C61 0.075(6) 0.060(6) 0.048(5) -0.007(4) 0.008(4) -0.040(5)
C62 0.067(5) 0.035(4) 0.053(5) -0.009(4) -0.006(4) -0.017(4)
C63 0.063(5) 0.064(6) 0.040(5) -0.021(4) 0.009(4) -0.023(5)
C64 0.069(5) 0.041(4) 0.036(4) -0.016(4) -0.001(4) -0.017(4)
C65 0.043(4) 0.032(4) 0.030(4) -0.004(3) -0.010(3) -0.011(3)
C66 0.041(4) 0.031(4) 0.032(4) 0.005(3) -0.009(3) -0.011(3)
C67 0.044(4) 0.035(4) 0.025(4) -0.006(3) -0.008(3) -0.015(3)
C68 0.052(4) 0.022(3) 0.023(3) -0.002(3) -0.011(3) -0.008(3)
C69 0.049(4) 0.033(4) 0.021(4) -0.003(3) -0.010(3) -0.005(3)
C70 0.052(4) 0.023(3) 0.025(4) 0.002(3) -0.010(3) -0.013(3)
C71 0.052(4) 0.028(4) 0.028(4) 0.001(3) -0.018(3) -0.011(3)
C72 0.069(6) 0.069(6) 0.026(4) 0.010(4) -0.007(4) -0.036(5)
C74 0.089(8) 0.079(7) 0.049(6) 0.004(5) -0.001(5) -0.038(7)
C75 0.074(6) 0.046(5) 0.052(5) 0.009(4) -0.017(5) -0.021(5)
O1W 0.115(6) 0.067(5) 0.137(7) 0.032(5) -0.029(5) -0.023(4)
O3W 0.162(8) 0.082(5) 0.089(6) 0.001(4) -0.003(5) -0.063(5)
O4W 0.132(7) 0.096(6) 0.084(6) 0.019(5) -0.006(5) -0.017(5)
O5W 0.068(4) 0.049(3) 0.057(4) -0.002(3) -0.013(3) -0.028(3)
O7W 0.210(12) 0.091(7) 0.237(14) -0.008(8) 0.007(10) -0.059(7)
O10W 0.169(8) 0.086(5) 0.089(6) 0.013(5) -0.034(5) -0.042(5)
O11W 0.084(4) 0.065(4) 0.081(5) 0.017(4) -0.014(4) -0.028(4)
O13W 0.191(10) 0.128(8) 0.322(14) 0.009(9) -0.085(10) -0.072(8)
O2W 0.140(14) 0.31(2) 0.131(14) -0.026(15) -0.044(11) -0.119(15)
O2B 0.146(14) 0.32(2) 0.100(13) 0.013(14) -0.056(11) -0.140(16)
O6W 0.202(12) 0.209(13) 0.232(14) -0.090(11) -0.043(11) -0.071(11)
O8W 0.188(17) 0.196(16) 0.116(12) -0.017(13) -0.017(11) -0.142(15)
O8B 0.21(2) 0.217(18) 0.127(15) 0.016(15) -0.010(14) -0.134(17)
O9W 0.178(8) 0.109(6) 0.053(5) -0.028(4) -0.003(5) 0.001(6)
O14W 0.187(17) 0.086(11) 0.42(3) -0.091(15) 0.040(17) -0.084(11)
O14B 0.21(2) 0.109(16) 0.38(3) -0.07(2) 0.07(2) -0.025(17)
O18W 0.182(15) 0.197(16) 0.242(18) -0.085(14) 0.077(13) -0.124(14)
O17W 0.160(14) 0.166(15) 0.124(13) 0.007(12) -0.036(12) 0.000(12)
O18B 0.172(15) 0.159(15) 0.234(17) 0.052(13) -0.126(13) -0.077(12)
O17B 0.137(14) 0.170(16) 0.211(18) 0.002(14) -0.016(13) -0.059(13)
O22 0.052(9) 0.020(9) 0.049(8) -0.006(7) -0.004(7) -0.012(7)
O21 0.066(6) 0.042(7) 0.049(6) -0.006(6) -0.008(5) -0.021(6)
C73 0.065(8) 0.031(6) 0.047(7) -0.009(5) -0.020(6) -0.008(6)
O12W 0.126(11) 0.071(10) 0.033(6) 0.032(7) -0.035(6) -0.045(10)
O15W 0.181(13) 0.276(17) 0.161(14) 0.068(12) -0.067(11) -0.116(13)
O21B 0.089(11) 0.059(14) 0.043(12) 0.024(11) -0.032(9) -0.014(13)
O22B 0.064(14) 0.023(13) 0.052(13) -0.005(10) -0.031(11) 0.002(9)
C73B 0.096(11) 0.049(10) 0.054(11) -0.003(9) -0.027(9) 0.000(10)
O12B 0.108(12) 0.061(13) 0.026(8) -0.010(10) -0.022(8) -0.006(11)
O15B 0.104(13) 0.120(14) 0.061(11) 0.014(10) 0.012(9) 0.021(11)

loop_
_atom_type_symbol
_atom_type_description
_atom_type_scat_dispersion_real
_atom_type_scat_dispersion_imag
_atom_type_scat_source
C C 0.0033 0.0016 'International Tables Vol C Tables 4.2.6.8 and 6.1.1.4'
H H 0.0000 0.0000 'International Tables Vol C Tables 4.2.6.8 and 6.1.1.4'
Eu Eu -0.1578 3.6682 'International Tables Vol C Tables 4.2.6.8 and 6.1.1.4'
N N 0.0061 0.0033 'International Tables Vol C Tables 4.2.6.8 and 6.1.1.4'
O O 0.0106 0.0060 'International Tables Vol C Tables 4.2.6.8 and 6.1.1.4'

loop_
_geom_angle_atom_site_label_1
_geom_angle_atom_site_label_2
_geom_angle_atom_site_label_3
_geom_angle
_geom_angle_site_symmetry_1
_geom_angle_site_symmetry_3
_geom_angle_publ_flag
O15 Eu1 O2 152.74(18) . . ?
O15 Eu1 O7 80.13(19) . . ?
O2 Eu1 O7 110.43(19) . . ?
O15 Eu1 O5W 100.51(19) . . ?
O2 Eu1 O5W 84.44(18) . . ?
O7 Eu1 O5W 146.39(19) . . ?
O15 Eu1 O5 84.20(18) . . ?
O2 Eu1 O5 76.20(16) . . ?
O7 Eu1 O5 71.26(18) . . ?
O5W Eu1 O5 142.34(18) . . ?
O15 Eu1 O13 76.79(18) . 2_666 ?
O2 Eu1 O13 79.18(17) . 2_666 ?
O7 Eu1 O13 137.94(18) . 2_666 ?
O5W Eu1 O13 73.01(18) . 2_666 ?
O5 Eu1 O13 71.82(17) . 2_666 ?
O15 Eu1 O4 136.42(18) . 2_667 ?
O2 Eu1 O4 70.78(16) . 2_667 ?
O7 Eu1 O4 77.47(19) . 2_667 ?
O5W Eu1 O4 79.65(18) . 2_667 ?
O5 Eu1 O4 122.02(16) . 2_667 ?
O13 Eu1 O4 140.95(17) 2_666 2_667 ?
O15 Eu1 O3 86.05(17) . 2_667 ?
O2 Eu1 O3 120.58(15) . 2_667 ?
O7 Eu1 O3 75.35(18) . 2_667 ?
O5W Eu1 O3 71.19(18) . 2_667 ?
O5 Eu1 O3 146.34(17) . 2_667 ?
O13 Eu1 O3 136.39(17) 2_666 2_667 ?
O4 Eu1 O3 52.32(14) 2_667 2_667 ?
O15 Eu1 Eu2 92.75(14) . 2_666 ?
O2 Eu1 Eu2 61.51(11) . 2_666 ?
O7 Eu1 Eu2 97.90(14) . 2_666 ?
O5W Eu1 Eu2 115.55(13) . 2_666 ?
O5 Eu1 Eu2 26.97(12) . 2_666 ?
O13 Eu1 Eu2 49.33(12) 2_666 2_666 ?
O4 Eu1 Eu2 126.94(11) 2_667 2_666 ?
O3 Eu1 Eu2 173.25(12) 2_667 2_666 ?
C18 Eu1 Eu2 152.63(13) 2_667 2_666 ?
O11 Eu2 O14 149.83(18) . . ?
O11 Eu2 O1 79.80(18) . 2_666 ?
O14 Eu2 O1 110.29(18) . 2_666 ?
O11 Eu2 O18 98.43(18) . 2_676 ?
O14 Eu2 O18 85.83(17) . 2_676 ?
O1 Eu2 O18 151.05(17) 2_666 2_676 ?
O11 Eu2 O21 129.4(3) . . ?
O14 Eu2 O21 80.7(3) . . ?
O1 Eu2 O21 75.8(4) 2_666 . ?
O18 Eu2 O21 83.7(4) 2_676 . ?
O11 Eu2 O22 77.5(5) . . ?
O14 Eu2 O22 132.2(5) . . ?
O1 Eu2 O22 74.3(8) 2_666 . ?
O18 Eu2 O22 77.1(8) 2_676 . ?
O21 Eu2 O22 53.6(5) . . ?
O11 Eu2 O12B 139.8(6) . . ?
O14 Eu2 O12B 69.1(6) . . ?
O1 Eu2 O12B 72.6(6) 2_666 . ?
O18 Eu2 O12B 92.4(6) 2_676 . ?
O11 Eu2 O5 74.89(15) . 2_666 ?
O14 Eu2 O5 79.46(17) . 2_666 ?
O1 Eu2 O5 78.15(16) 2_666 2_666 ?
O18 Eu2 O5 129.67(18) 2_676 2_666 ?
O21 Eu2 O5 139.1(3) . 2_666 ?
O22 Eu2 O5 143.8(7) . 2_666 ?
O11 Eu2 O6 72.52(17) . 2_666 ?
O14 Eu2 O6 79.36(19) . 2_666 ?
O1 Eu2 O6 127.76(18) 2_666 2_666 ?
O18 Eu2 O6 77.67(19) 2_676 2_666 ?
O21 Eu2 O6 153.5(4) . 2_666 ?
O22 Eu2 O6 137.0(5) . 2_666 ?
O5 Eu2 O6 52.46(16) 2_666 2_666 ?
O11 Eu2 O22B 80.1(10) . . ?
O14 Eu2 O22B 129.6(10) . . ?
O1 Eu2 O22B 74.8(13) 2_666 . ?
O18 Eu2 O22B 76.5(13) 2_676 . ?
O12B Eu2 O22B 65.0(11) . . ?
O5 Eu2 O22B 145.8(13) 2_666 . ?
O6 Eu2 O22B 138.7(11) 2_666 . ?
O19 Eu3 O21B 80.0(8) . . ?
O19 Eu3 O12 153.55(18) . . ?
O21B Eu3 O12 96.2(7) . . ?
O19 Eu3 O17 77.89(19) . 2_676 ?
O12 Eu3 O17 83.94(18) . 2_676 ?
O19 Eu3 O11W 103.1(2) . . ?
O21B Eu3 O11W 158.7(5) . . ?
O12 Eu3 O11W 89.8(2) . . ?
O17 Eu3 O11W 73.77(18) 2_676 . ?
O19 Eu3 O22B 79.8(14) . . ?
O21B Eu3 O22B 55.3(6) . . ?
O12 Eu3 O22B 76.7(13) . . ?
O17 Eu3 O22B 73.7(8) 2_676 . ?
O11W Eu3 O22B 145.9(6) . . ?
O19 Eu3 O12W 78.9(5) . . ?
O12 Eu3 O12W 103.7(5) . . ?
O17 Eu3 O12W 139.0(3) 2_676 . ?
O11W Eu3 O12W 144.8(3) . . ?
O19 Eu3 O10 132.11(18) . 2_675 ?
O12 Eu3 O10 72.03(17) . 2_675 ?
O17 Eu3 O10 145.43(19) 2_676 2_675 ?
O11W Eu3 O10 81.5(2) . 2_675 ?
O12W Eu3 O10 72.5(4) . 2_675 ?
O19 Eu3 O22 83.6(7) . . ?
O12 Eu3 O22 72.3(6) . . ?
O17 Eu3 O22 70.8(5) 2_676 . ?
O11W Eu3 O22 141.6(4) . . ?
O12W Eu3 O22 73.5(5) . . ?
O10 Eu3 O22 122.0(7) 2_675 . ?
O19 Eu3 O9 83.82(18) . 2_675 ?
O12 Eu3 O9 122.26(17) . 2_675 ?
O17 Eu3 O9 137.46(17) 2_676 2_675 ?
O11W Eu3 O9 73.55(19) . 2_675 ?
O12W Eu3 O9 71.8(3) . 2_675 ?
O10 Eu3 O9 51.28(17) 2_675 2_675 ?
O22 Eu3 O9 144.7(4) . 2_675 ?
C17 O1 Eu2 140.4(4) . 2_666 ?
C17 O2 Eu1 145.0(4) . . ?
C18 O3 Eu1 92.2(4) . 2_667 ?
C18 O4 Eu1 95.3(4) . 2_667 ?
C75 O5 Eu1 130.2(5) . . ?
C75 O5 Eu2 93.0(5) . 2_666 ?
Eu1 O5 Eu2 126.8(2) . 2_666 ?
C75 O6 Eu2 92.5(5) . 2_666 ?
C74 O7 Eu1 129.1(6) . . ?
C35 O9 Eu3 90.9(4) . 2_675 ?
C35 O10 Eu3 96.1(4) . 2_675 ?
C36 O11 Eu2 130.9(5) . . ?
C36 O12 Eu3 140.7(5) . . ?
C53 O13 Eu1 142.1(5) . 2_666 ?
C53 O14 Eu2 120.8(4) . . ?
C54 O15 Eu1 134.9(5) . . ?
C71 O17 Eu3 143.8(5) . 2_676 ?
C71 O18 Eu2 128.6(4) . 2_676 ?
C72 O19 Eu3 134.6(5) . . ?
C2 N1 C1 116.2(7) . . ?
C9 N2 C10 120.7(6) . . ?
C9 N2 C11 119.1(5) . . ?
C10 N2 C11 120.2(5) . . ?
C19 N3 C20 115.3(8) . . ?
C28 N4 C27 119.3(6) . . ?
C28 N4 C29 120.5(5) . . ?
C27 N4 C29 120.1(5) . . ?
C38 N5 C37 116.4(10) . . ?
C45 N6 C46 120.0(6) . . ?
C45 N6 C47 121.2(5) . . ?
C46 N6 C47 118.9(6) . . ?
C55 N7 C56 117.9(8) . . ?
C64 N8 C63 119.4(6) . . ?
C64 N8 C65 121.0(6) . . ?
C63 N8 C65 119.6(6) . . ?
N1 C1 C3 124.0(8) . . ?
N1 C1 H1A 118.0 . . ?
C3 C1 H1A 118.0 . . ?
N1 C2 C4 123.6(8) . . ?
N1 C2 H2 118.2 . . ?
C4 C2 H2 118.2 . . ?
C1 C3 C5 119.1(7) . . ?
C1 C3 H3A 120.4 . . ?
C5 C3 H3A 120.4 . . ?
C2 C4 C5 119.1(8) . . ?
C2 C4 H4 120.4 . . ?
C5 C4 H4 120.4 . . ?
C3 C5 C4 117.9(7) . . ?
C3 C5 C6 121.5(7) . . ?
C4 C5 C6 120.5(7) . . ?
C8 C6 C7 117.6(6) . . ?
C8 C6 C5 122.3(6) . . ?
C7 C6 C5 120.0(6) . . ?
C9 C7 C6 120.8(7) . . ?
C9 C7 H7 119.6 . . ?
C6 C7 H7 119.6 . . ?
C10 C8 C6 120.7(7) . . ?
C10 C8 H8 119.7 . . ?
C6 C8 H8 119.7 . . ?
N2 C9 C7 120.1(7) . . ?
N2 C9 H9 120.0 . . ?
C7 C9 H9 120.0 . . ?
N2 C10 C8 120.1(6) . . ?
N2 C10 H10 120.0 . . ?
C8 C10 H10 120.0 . . ?
C12 C11 C13 121.1(6) . . ?
C12 C11 N2 119.3(6) . . ?
C13 C11 N2 119.5(5) . . ?
C11 C12 C14 120.0(6) . . ?
C11 C12 H12 120.0 . . ?
C14 C12 H12 120.0 . . ?
C15 C13 C11 119.3(6) . . ?
C15 C13 H13 120.3 . . ?
C11 C13 H13 120.3 . . ?
C16 C14 C12 119.0(6) . . ?
C16 C14 C17 120.5(6) . . ?
C12 C14 C17 120.4(6) . . ?
C13 C15 C16 119.9(6) . . ?
C13 C15 C18 120.2(6) . . ?
C16 C15 C18 119.9(6) . . ?
C14 C16 C15 120.5(6) . . ?
C14 C16 H16 119.7 . . ?
C15 C16 H16 119.7 . . ?
O2 C17 O1 125.9(6) . . ?
O2 C17 C14 116.6(6) . . ?
O1 C17 C14 117.4(6) . . ?
O3 C18 O4 120.2(6) . . ?
O3 C18 C15 121.9(6) . . ?
O4 C18 C15 117.9(6) . . ?
O3 C18 Eu1 61.7(3) . 2_667 ?
O4 C18 Eu1 58.5(3) . 2_667 ?
C15 C18 Eu1 176.1(5) . 2_667 ?
N3 C19 C21 125.4(9) . . ?
N3 C19 H19 117.3 . . ?
C21 C19 H19 117.3 . . ?
N3 C20 C22 124.7(9) . . ?
N3 C20 H20 117.6 . . ?
C22 C20 H20 117.6 . . ?
C19 C21 C23 118.4(9) . . ?
C19 C21 H21A 120.8 . . ?
C23 C21 H21A 120.8 . . ?
C20 C22 C23 118.4(8) . . ?
C20 C22 H22 120.8 . . ?
C23 C22 H22 120.8 . . ?
C22 C23 C21 117.6(7) . . ?
C22 C23 C24 120.7(7) . . ?
C21 C23 C24 121.6(7) . . ?
C25 C24 C26 116.4(6) . . ?
C25 C24 C23 121.9(6) . . ?
C26 C24 C23 121.7(6) . . ?
C27 C25 C24 120.7(7) . . ?
C27 C25 H25 119.7 . . ?
C24 C25 H25 119.7 . . ?
C28 C26 C24 120.6(6) . . ?
C28 C26 H26 119.7 . . ?
C24 C26 H26 119.7 . . ?
N4 C27 C25 121.0(6) . . ?
N4 C27 H27 119.5 . . ?
C25 C27 H27 119.5 . . ?
N4 C28 C26 122.0(7) . . ?
N4 C28 H28 119.0 . . ?
C26 C28 H28 119.0 . . ?
C30 C29 C31 121.3(6) . . ?
C30 C29 N4 119.6(6) . . ?
C31 C29 N4 119.2(5) . . ?
C32 C30 C29 119.3(6) . . ?
C32 C30 H30 120.4 . . ?
C29 C30 H30 120.4 . . ?
C29 C31 C33 119.2(6) . . ?
C29 C31 H31 120.4 . . ?
C33 C31 H31 120.4 . . ?
C30 C32 C34 120.4(6) . . ?
C30 C32 C35 122.4(6) . . ?
C34 C32 C35 117.2(6) . . ?
C34 C33 C31 119.3(6) . . ?
C34 C33 C36 119.8(6) . . ?
C31 C33 C36 120.9(6) . . ?
C32 C34 C33 120.4(6) . . ?
C32 C34 H34 119.8 . . ?
C33 C34 H34 119.8 . . ?
O10 C35 O9 120.3(6) . . ?
O10 C35 C32 118.7(6) . . ?
O9 C35 C32 121.0(7) . . ?
O10 C35 Eu3 58.2(4) . 2_675 ?
O9 C35 Eu3 63.1(4) . 2_675 ?
C32 C35 Eu3 170.3(5) . 2_675 ?
O11 C36 O12 125.4(7) . . ?
O11 C36 C33 119.0(6) . . ?
O12 C36 C33 115.5(6) . . ?
N5 C37 C39 123.2(12) . . ?
N5 C37 H37 118.4 . . ?
C39 C37 H37 118.4 . . ?
N5 C38 C40 125.9(11) . . ?
N5 C38 H38 117.0 . . ?
C40 C38 H38 117.0 . . ?
C37 C39 C41 119.2(10) . . ?
C37 C39 H39 120.4 . . ?
C41 C39 H39 120.4 . . ?
C38 C40 C41 117.5(10) . . ?
C38 C40 H40 121.2 . . ?
C41 C40 H40 121.2 . . ?
C39 C41 C40 117.7(8) . . ?
C39 C41 C42 120.8(8) . . ?
C40 C41 C42 121.5(8) . . ?
C43 C42 C44 115.6(7) . . ?
C43 C42 C41 122.4(7) . . ?
C44 C42 C41 121.9(7) . . ?
C45 C43 C42 121.5(7) . . ?
C45 C43 H43 119.3 . . ?
C42 C43 H43 119.3 . . ?
C46 C44 C42 121.5(7) . . ?
C46 C44 H44 119.2 . . ?
C42 C44 H44 119.2 . . ?
N6 C45 C43 121.2(7) . . ?
N6 C45 H45 119.4 . . ?
C43 C45 H45 119.4 . . ?
N6 C46 C44 120.1(7) . . ?
N6 C46 H46 119.9 . . ?
C44 C46 H46 119.9 . . ?
C48 C47 C49 121.4(6) . . ?
C48 C47 N6 119.2(6) . . ?
C49 C47 N6 119.4(5) . . ?
C47 C48 C50 119.9(6) . . ?
C47 C48 H48 120.1 . . ?
C50 C48 H48 120.1 . . ?
C51 C49 C47 119.5(6) . . ?
C51 C49 H49 120.2 . . ?
C47 C49 H49 120.2 . . ?
C48 C50 C52 118.6(6) . . ?
C48 C50 C53 119.8(6) . . ?
C52 C50 C53 121.7(6) . . ?
C49 C51 C52 119.6(6) . . ?
C49 C51 C54 120.5(6) . . ?
C52 C51 C54 119.8(6) . . ?
C51 C52 C50 121.0(6) . . ?
C51 C52 H52 119.5 . . ?
C50 C52 H52 119.5 . . ?
O13 C53 O14 124.8(6) . . ?
O13 C53 C50 118.5(6) . . ?
O14 C53 C50 116.7(6) . . ?
O13 C53 Eu2 86.9(4) . . ?
O14 C53 Eu2 39.3(3) . . ?
C50 C53 Eu2 152.6(5) . . ?
O16 C54 O15 126.1(7) . . ?
O16 C54 C51 117.4(7) . . ?
O15 C54 C51 116.4(6) . . ?
N7 C55 C57 122.4(9) . . ?
N7 C55 H55 118.8 . . ?
C57 C55 H55 118.8 . . ?
N7 C56 C58 122.4(9) . . ?
N7 C56 H56 118.8 . . ?
C58 C56 H56 118.8 . . ?
C59 C57 C55 119.3(9) . . ?
C59 C57 H57 120.4 . . ?
C55 C57 H57 120.4 . . ?
C59 C58 C56 119.5(9) . . ?
C59 C58 H58 120.2 . . ?
C56 C58 H58 120.2 . . ?
C58 C59 C57 118.5(7) . . ?
C58 C59 C60 121.5(8) . . ?
C57 C59 C60 119.9(7) . . ?
C61 C60 C62 116.5(7) . . ?
C61 C60 C59 122.4(7) . . ?
C62 C60 C59 121.1(7) . . ?
C63 C61 C60 122.2(8) . . ?
C63 C61 H61 118.9 . . ?
C60 C61 H61 118.9 . . ?
C64 C62 C60 121.0(7) . . ?
C64 C62 H62 119.5 . . ?
C60 C62 H62 119.5 . . ?
C61 C63 N8 119.7(7) . . ?
C61 C63 H63 120.1 . . ?
N8 C63 H63 120.1 . . ?
N8 C64 C62 121.0(7) . . ?
N8 C64 H64 119.5 . . ?
C62 C64 H64 119.5 . . ?
C67 C65 C66 122.2(6) . . ?
C67 C65 N8 118.7(6) . . ?
C66 C65 N8 119.0(6) . . ?
C65 C66 C68 118.9(6) . . ?
C65 C66 H66 120.6 . . ?
C68 C66 H66 120.6 . . ?
C65 C67 C69 119.6(6) . . ?
C65 C67 H67 120.2 . . ?
C69 C67 H67 120.2 . . ?
C70 C68 C66 118.9(6) . . ?
C70 C68 C71 121.9(6) . . ?
C66 C68 C71 119.2(6) . . ?
C67 C69 C70 119.0(6) . . ?
C67 C69 C72 120.4(6) . . ?
C70 C69 C72 120.5(6) . . ?
C68 C70 C69 121.3(6) . . ?
C68 C70 H70 119.3 . . ?
C69 C70 H70 119.3 . . ?
O17 C71 O18 124.6(6) . . ?
O17 C71 C68 118.1(6) . . ?
O18 C71 C68 117.2(6) . . ?
O20 C72 O19 123.9(7) . . ?
O20 C72 C69 118.4(7) . . ?
O19 C72 C69 117.6(7) . . ?
O7 C74 O8 126.9(9) . . ?
O7 C74 H74 116.6 . . ?
O8 C74 H74 116.6 . . ?
O6 C75 O5 121.9(8) . . ?
O6 C75 Eu2 61.5(5) . 2_666 ?
O5 C75 Eu2 60.5(4) . 2_666 ?
O6 C75 H75A 119.0 . . ?
O5 C75 H75A 119.0 . . ?
Eu2 C75 H75A 177.2 2_666 . ?
H1C O1W H1D 115.6 . . ?
H3C O3W H3D 115.8 . . ?
H4C O4W H4D 116.0 . . ?
Eu1 O5W H5 109.1 . . ?
H7C O7W H7D 115.9 . . ?
H10C O10W H10D 115.8 . . ?
Eu3 O11W H11C 114.5 . . ?
Eu3 O11W H11D 116.6 . . ?
H11C O11W H11D 118.6 . . ?
H13C O13W H13D 108.3 . . ?
H2C O2W H2D 112.2 . . ?
H2E O2B H2F 116.0 . . ?
H6C O6W H6D 115.7 . . ?
H8C O8W H8D 116.1 . . ?
H8E O8B H8F 115.7 . . ?
H9C O9W H9D 108.5 . . ?
H14C O14W H14D 115.9 . . ?
H14E O14B H14F 115.9 . . ?
H18C O18W H18D 115.9 . . ?
H17C O17W H17D 115.6 . . ?
H18E O18B H18F 115.9 . . ?
H17E O17B H17F 115.9 . . ?
C73 O22 Eu2 90.9(13) . . ?
C73 O22 Eu3 131.7(18) . . ?
Eu2 O22 Eu3 130.9(7) . . ?
C73 O21 Eu2 92.2(9) . . ?
O21 C73 O22 123.2(15) . . ?
O21 C73 Eu2 61.6(8) . . ?
O22 C73 Eu2 61.8(11) . . ?
O21 C73 H73A 118.4 . . ?
O22 C73 H73A 118.4 . . ?
Eu2 C73 H73A 176.2 . . ?
Eu3 O12W H12A 119.7 . . ?
H15C O15W H15D 115.9 . . ?
C73B O21B Eu3 91.8(16) . . ?
C73B O22B Eu3 88(3) . . ?
C73B O22B Eu2 142(4) . . ?
Eu3 O22B Eu2 124.0(13) . . ?
O22B C73B O21B 125(3) . . ?
O22B C73B Eu3 65(3) . . ?
O21B C73B Eu3 60.1(15) . . ?
O22B C73B H73B 117.5 . . ?
O21B C73B H73B 117.5 . . ?
Eu3 C73B H73B 177.4 . . ?
Eu2 O12B H12D 119.7 . . ?
H15E O15B H15F 115.9 . . ?

loop_
_geom_bond_atom_site_label_1
_geom_bond_atom_site_label_2
_geom_bond_distance
_geom_bond_site_symmetry_2
_geom_bond_publ_flag
Eu1 O15 2.313(5) . ?
Eu1 O2 2.357(5) . ?
Eu1 O7 2.369(6) . ?
Eu1 O5W 2.420(5) . ?
Eu1 O5 2.431(4) . ?
Eu1 O13 2.441(5) 2_666 ?
Eu1 O4 2.462(4) 2_667 ?
Eu1 O3 2.533(4) 2_667 ?
Eu1 Eu2 4.4043(5) 2_666 ?
Eu2 O11 2.320(4) . ?
Eu2 O14 2.358(5) . ?
Eu2 O1 2.363(4) 2_666 ?
Eu2 O18 2.365(4) 2_676 ?
Eu2 O21 2.428(14) . ?
Eu2 O22 2.43(2) . ?
Eu2 O12B 2.43(3) . ?
Eu2 O5 2.494(5) 2_666 ?
Eu2 O6 2.517(6) 2_666 ?
Eu2 O22B 2.63(4) . ?
Eu3 O19 2.301(5) . ?
Eu3 O21B 2.34(3) . ?
Eu3 O12 2.344(5) . ?
Eu3 O17 2.382(5) 2_676 ?
Eu3 O11W 2.403(6) . ?
Eu3 O22B 2.45(5) . ?
Eu3 O12W 2.45(2) . ?
Eu3 O10 2.458(5) 2_675 ?
Eu3 O22 2.50(3) . ?
Eu3 O9 2.564(5) 2_675 ?
O1 C17 1.248(7) . ?
O2 C17 1.241(7) . ?
O3 C18 1.265(7) . ?
O4 C18 1.276(8) . ?
O5 C75 1.278(9) . ?
O6 C75 1.255(9) . ?
O7 C74 1.246(11) . ?
O8 C74 1.246(11) . ?
O9 C35 1.258(8) . ?
O10 C35 1.251(9) . ?
O11 C36 1.243(7) . ?
O12 C36 1.251(8) . ?
O13 C53 1.250(8) . ?
O14 C53 1.263(8) . ?
O15 C54 1.247(8) . ?
O16 C54 1.203(9) . ?
O17 C71 1.252(8) . ?
O18 C71 1.256(8) . ?
O19 C72 1.261(9) . ?
O20 C72 1.216(10) . ?
N1 C2 1.342(11) . ?
N1 C1 1.363(11) . ?
N2 C9 1.346(9) . ?
N2 C10 1.357(8) . ?
N2 C11 1.470(8) . ?
N3 C19 1.319(12) . ?
N3 C20 1.327(12) . ?
N4 C28 1.334(8) . ?
N4 C27 1.361(8) . ?
N4 C29 1.455(8) . ?
N5 C38 1.317(15) . ?
N5 C37 1.330(15) . ?
N6 C45 1.345(9) . ?
N6 C46 1.350(8) . ?
N6 C47 1.448(8) . ?
N7 C55 1.337(13) . ?
N7 C56 1.344(12) . ?
N8 C64 1.326(8) . ?
N8 C63 1.383(9) . ?
N8 C65 1.462(8) . ?
C1 C3 1.378(10) . ?
C1 H1A 0.9300 . ?
C2 C4 1.382(11) . ?
C2 H2 0.9300 . ?
C3 C5 1.381(10) . ?
C3 H3A 0.9300 . ?
C4 C5 1.405(10) . ?
C4 H4 0.9300 . ?
C5 C6 1.474(10) . ?
C6 C8 1.381(10) . ?
C6 C7 1.389(10) . ?
C7 C9 1.368(10) . ?
C7 H7 0.9300 . ?
C8 C10 1.370(10) . ?
C8 H8 0.9300 . ?
C9 H9 0.9300 . ?
C10 H10 0.9300 . ?
C11 C12 1.370(9) . ?
C11 C13 1.385(9) . ?
C12 C14 1.394(9) . ?
C12 H12 0.9300 . ?
C13 C15 1.381(9) . ?
C13 H13 0.9300 . ?
C14 C16 1.386(8) . ?
C14 C17 1.506(9) . ?
C15 C16 1.392(8) . ?
C15 C18 1.485(9) . ?
C16 H16 0.9300 . ?
C19 C21 1.367(11) . ?
C19 H19 0.9300 . ?
C20 C22 1.377(11) . ?
C20 H20 0.9300 . ?
C21 C23 1.384(11) . ?
C21 H21A 0.9300 . ?
C22 C23 1.383(10) . ?
C22 H22 0.9300 . ?
C23 C24 1.494(10) . ?
C24 C25 1.397(10) . ?
C24 C26 1.403(9) . ?
C25 C27 1.365(10) . ?
C25 H25 0.9300 . ?
C26 C28 1.355(9) . ?
C26 H26 0.9300 . ?
C27 H27 0.9300 . ?
C28 H28 0.9300 . ?
C29 C30 1.387(9) . ?
C29 C31 1.388(9) . ?
C30 C32 1.369(9) . ?
C30 H30 0.9300 . ?
C31 C33 1.391(9) . ?
C31 H31 0.9300 . ?
C32 C34 1.390(9) . ?
C32 C35 1.495(9) . ?
C33 C34 1.391(9) . ?
C33 C36 1.513(9) . ?
C34 H34 0.9300 . ?
C37 C39 1.380(12) . ?
C37 H37 0.9300 . ?
C38 C40 1.369(14) . ?
C38 H38 0.9300 . ?
C39 C41 1.391(12) . ?
C39 H39 0.9300 . ?
C40 C41 1.392(11) . ?
C40 H40 0.9300 . ?
C41 C42 1.459(10) . ?
C42 C43 1.392(10) . ?
C42 C44 1.403(11) . ?
C43 C45 1.349(10) . ?
C43 H43 0.9300 . ?
C44 C46 1.362(10) . ?
C44 H44 0.9300 . ?
C45 H45 0.9300 . ?
C46 H46 0.9300 . ?
C47 C48 1.379(9) . ?
C47 C49 1.388(9) . ?
C48 C50 1.395(9) . ?
C48 H48 0.9300 . ?
C49 C51 1.381(9) . ?
C49 H49 0.9300 . ?
C50 C52 1.402(8) . ?
C50 C53 1.482(9) . ?
C51 C52 1.391(9) . ?
C51 C54 1.521(9) . ?
C52 H52 0.9300 . ?
C55 C57 1.407(11) . ?
C55 H55 0.9300 . ?
C56 C58 1.405(11) . ?
C56 H56 0.9300 . ?
C57 C59 1.383(11) . ?
C57 H57 0.9300 . ?
C58 C59 1.366(11) . ?
C58 H58 0.9300 . ?
C59 C60 1.467(10) . ?
C60 C61 1.377(11) . ?
C60 C62 1.380(11) . ?
C61 C63 1.349(10) . ?
C61 H61 0.9300 . ?
C62 C64 1.372(10) . ?
C62 H62 0.9300 . ?
C63 H63 0.9300 . ?
C64 H64 0.9300 . ?
C65 C67 1.369(9) . ?
C65 C66 1.369(9) . ?
C66 C68 1.404(9) . ?
C66 H66 0.9300 . ?
C67 C69 1.381(9) . ?
C67 H67 0.9300 . ?
C68 C70 1.380(9) . ?
C68 C71 1.498(9) . ?
C69 C70 1.390(9) . ?
C69 C72 1.507(9) . ?
C70 H70 0.9300 . ?
C74 H74 0.9300 . ?
C75 H75A 0.9300 . ?
O1W H1C 0.8200 . ?
O1W H1D 0.8201 . ?
O3W H3C 0.8200 . ?
O3W H3D 0.8200 . ?
O4W H4C 0.8200 . ?
O4W H4D 0.8200 . ?
O5W H5 0.8499 . ?
O7W H7C 0.8201 . ?
O7W H7D 0.8199 . ?
O10W H10C 0.8200 . ?
O10W H10D 0.8200 . ?
O11W H11C 0.8125 . ?
O11W H11D 0.8137 . ?
O13W H13C 0.8201 . ?
O13W H13D 0.8500 . ?
O2W H2C 0.8299 . ?
O2W H2D 0.9005 . ?
O2B H2E 0.8200 . ?
O2B H2F 0.8200 . ?
O6W H6C 0.8201 . ?
O6W H6D 0.8200 . ?
O8W H8C 0.8199 . ?
O8W H8D 0.8201 . ?
O8B H8E 0.8201 . ?
O8B H8F 0.8199 . ?
O9W H9C 0.8202 . ?
O9W H9D 0.8200 . ?
O14W H14C 0.8200 . ?
O14W H14D 0.8200 . ?
O14B H14E 0.8199 . ?
O14B H14F 0.8201 . ?
O18W H18C 0.8200 . ?
O18W H18D 0.8198 . ?
O17W H17C 0.8274 . ?
O17W H17D 0.8201 . ?
O18B H18E 0.8201 . ?
O18B H18F 0.8200 . ?
O17B H17E 0.8201 . ?
O17B H17F 0.8201 . ?
O22 C73 1.268(19) . ?
O21 C73 1.220(13) . ?
C73 H73A 0.9300 . ?
O12W H12A 0.9300 . ?
O15W H15C 0.8200 . ?
O15W H15D 0.8201 . ?
O21B C73B 1.272(17) . ?
O22B C73B 1.234(19) . ?
C73B H73B 0.9300 . ?
O12B H12D 0.9300 . ?
O15B H15E 0.8198 . ?
O15B H15F 0.8201 . ?
